data_7123689
loop_
_publ_author_name
'Zhang, Jitan'
'Wu, Manyi'
'Fan, Jian'
'Xu, Qiaoqiao'
'Xie, Meihua'

_publ_section_title
;
 Selective C-H Acylation of Indoles with \a-Oxocarboxylic Acids at the
 C4-Position by Palladium Catalysis
;
_journal_name_full 'Chemical Communications'
_journal_paper_doi 10.1039/C9CC03893K
_journal_year 2019
_chemical_formula_moiety 'C29 H20 F N O4 S'
_chemical_formula_sum 'C29 H20 F N O4 S'
_chemical_formula_weight 497.52
_space_group_crystal_system monoclinic
_space_group_IT_number 14
_space_group_name_Hall '-P 2yn'
_space_group_name_H-M_alt 'P 1 21/n 1'
_symmetry_space_group_name_Hall '-P 2yn'
_symmetry_space_group_name_H-M 'P 1 21/n 1'
_atom_sites_solution_hydrogens geom
_atom_sites_solution_primary dual
_audit_creation_date 2019-03-08
_audit_creation_method
;
Olex2 1.2
(compiled 2018.05.29 svn.r3508 for OlexSys, GUI svn.r5506)
;
_audit_update_record
;
2019-03-13 deposited with the CCDC.    2019-06-18 downloaded from the CCDC.
;
_cell_angle_alpha 90
_cell_angle_beta 106.0080(10)
_cell_angle_gamma 90
_cell_formula_units_Z 4
_cell_length_a 12.8851(5)
_cell_length_b 14.7661(7)
_cell_length_c 14.9956(7)
_cell_measurement_reflns_used 9653
_cell_measurement_temperature 273(2)
_cell_measurement_theta_max 27.43
_cell_measurement_theta_min 3.10
_cell_volume 2742.5(2)
_computing_cell_refinement 'Bruker SMART'
_computing_data_collection 'Bruker SMART'
_computing_data_reduction 'Bruker SAINT'
_computing_molecular_graphics 'Olex2 (Dolomanov et al., 2009)'
_computing_publication_material 'Olex2 (Dolomanov et al., 2009)'
_computing_structure_refinement 'ShelXL (Sheldrick, 2015)'
_computing_structure_solution 'ShelXT (Sheldrick, 2015)'
_diffrn_ambient_temperature 273.15
_diffrn_measured_fraction_theta_full 0.992
_diffrn_measured_fraction_theta_max 0.992
_diffrn_measurement_device_type 'CCD area detector'
_diffrn_measurement_method 'phi and omega scans'
_diffrn_radiation_monochromator graphite
_diffrn_radiation_type MoK\a
_diffrn_radiation_wavelength 0.71073
_diffrn_reflns_av_R_equivalents 0.1038
_diffrn_reflns_av_unetI/netI 0.1150
_diffrn_reflns_Laue_measured_fraction_full 0.992
_diffrn_reflns_Laue_measured_fraction_max 0.992
_diffrn_reflns_limit_h_max 15
_diffrn_reflns_limit_h_min -15
_diffrn_reflns_limit_k_max 17
_diffrn_reflns_limit_k_min -17
_diffrn_reflns_limit_l_max 15
_diffrn_reflns_limit_l_min -17
_diffrn_reflns_number 21724
_diffrn_reflns_point_group_measured_fraction_full 0.992
_diffrn_reflns_point_group_measured_fraction_max 0.992
_diffrn_reflns_theta_full 24.997
_diffrn_reflns_theta_max 24.997
_diffrn_reflns_theta_min 2.808
_exptl_absorpt_coefficient_mu 0.157
_exptl_absorpt_correction_T_max 0.7456
_exptl_absorpt_correction_T_min 0.6441
_exptl_absorpt_correction_type multi-scan
_exptl_absorpt_process_details 'SADABS 2014/5'
_exptl_crystal_colour colourless
_exptl_crystal_colour_primary colourless
_exptl_crystal_density_diffrn 1.205
_exptl_crystal_description block
_exptl_crystal_F_000 1032
_exptl_crystal_size_max 0.23
_exptl_crystal_size_mid 0.21
_exptl_crystal_size_min 0.2
_refine_diff_density_max 0.303
_refine_diff_density_min -0.565
_refine_diff_density_rms 0.075
_refine_ls_extinction_method none
_refine_ls_goodness_of_fit_ref 1.113
_refine_ls_hydrogen_treatment constr
_refine_ls_matrix_type full
_refine_ls_number_parameters 326
_refine_ls_number_reflns 4790
_refine_ls_number_restraints 0
_refine_ls_restrained_S_all 1.113
_refine_ls_R_factor_all 0.1870
_refine_ls_R_factor_gt 0.1182
_refine_ls_shift/su_max 0.000
_refine_ls_shift/su_mean 0.000
_refine_ls_structure_factor_coef Fsqd
_refine_ls_weighting_details 'w=1/[\s^2^(Fo^2^)+(0.1572P)^2^+1.0739P] where P=(Fo^2^+2Fc^2^)/3'
_refine_ls_weighting_scheme calc
_refine_ls_wR_factor_gt 0.2800
_refine_ls_wR_factor_ref 0.3161
_reflns_Friedel_coverage 0.000
_reflns_number_gt 2526
_reflns_number_total 4790
_reflns_threshold_expression 'I > 2\s(I)'
_cod_data_source_file c9cc03893k2.cif
_cod_data_source_block 20180930a
_cod_database_code 7123689
_shelx_shelxl_version_number 2018/3
_shelx_space_group_comment
;
The symmetry employed for this shelxl refinement is uniquely defined
by the following loop, which should always be used as a source of
symmetry information in preference to the above space-group names.
They are only intended as comments.
;
_shelx_estimated_absorpt_t_max 0.969
_shelx_estimated_absorpt_t_min 0.965
_olex2_refinement_description
;
1. Fixed Uiso
 At 1.2 times of:
  All C(H) groups
 At 1.5 times of:
  All C(H,H,H) groups
2.a Aromatic/amide H refined with riding coordinates:
 C19(H19), C8(H8), C28(H28), C4(H4), C18(H18), C13(H13), C12(H12), C25(H25),
 C3(H3), C7(H7), C29(H29), C21(H21), C14(H14), C20(H20), C22(H22), C26(H26),
 C6(H6)
2.b Idealised Me refined as rotating group:
 C1(H1A,H1B,H1C)
;
_olex2_submission_special_instructions 'No special instructions were received'

loop_
_space_group_symop_operation_xyz
'x, y, z'
'-x+1/2, y+1/2, -z+1/2'
'-x, -y, -z'
'x-1/2, -y-1/2, z-1/2'

loop_
_atom_site_label
_atom_site_type_symbol
_atom_site_fract_x
_atom_site_fract_y
_atom_site_fract_z
_atom_site_U_iso_or_equiv
_atom_site_adp_type
_atom_site_occupancy
_atom_site_site_symmetry_order
_atom_site_calc_flag
_atom_site_refinement_flags_posn
S1 S 0.58636(12) 0.27803(10) 0.77324(11) 0.0599(5) Uani 1 1 d .
F1 F 0.0975(3) 0.5403(3) 1.2046(3) 0.1043(14) Uani 1 1 d .
O3 O 0.3868(4) 0.5793(3) 0.9482(3) 0.0739(13) Uani 1 1 d .
O4 O 0.1718(4) 0.5521(3) 0.8091(3) 0.0818(14) Uani 1 1 d .
O1 O 0.5293(3) 0.2297(3) 0.6930(3) 0.0730(12) Uani 1 1 d .
O2 O 0.6776(3) 0.3325(3) 0.7721(3) 0.0750(13) Uani 1 1 d .
N1 N 0.4990(3) 0.3516(3) 0.7975(3) 0.0514(12) Uani 1 1 d .
C10 C 0.3557(4) 0.4110(3) 0.8366(3) 0.0427(12) Uani 1 1 d .
C9 C 0.4395(4) 0.4789(4) 0.8507(4) 0.0470(13) Uani 1 1 d .
C24 C 0.1702(4) 0.5043(3) 0.9586(4) 0.0457(13) Uani 1 1 d .
C23 C 0.1964(4) 0.4951(4) 0.8698(4) 0.0548(15) Uani 1 1 d .
C19 C 0.6041(5) 0.7216(5) 0.7805(5) 0.0732(19) Uani 1 1 d .
H19 H 0.622302 0.727112 0.724867 0.088 Uiso 1 1 calc R
C17 C 0.5106(4) 0.6423(3) 0.8766(4) 0.0456(13) Uani 1 1 d .
C8 C 0.5232(4) 0.4393(4) 0.8268(4) 0.0557(15) Uani 1 1 d .
H8 H 0.588396 0.467876 0.829784 0.067 Uiso 1 1 calc R
C28 C 0.1783(5) 0.4526(5) 1.1124(5) 0.0661(17) Uani 1 1 d .
H28 H 0.199195 0.409737 1.159323 0.079 Uiso 1 1 calc R
C27 C 0.1217(5) 0.5284(5) 1.1237(5) 0.0672(17) Uani 1 1 d .
C4 C 0.6821(5) 0.2336(5) 0.9512(5) 0.0758(19) Uani 1 1 d .
H4 H 0.708050 0.292696 0.957894 0.091 Uiso 1 1 calc R
C18 C 0.5420(4) 0.6485(4) 0.7955(4) 0.0591(16) Uani 1 1 d .
H18 H 0.521474 0.603576 0.750578 0.071 Uiso 1 1 calc R
C11 C 0.2502(4) 0.4105(4) 0.8474(4) 0.0476(13) Uani 1 1 d .
C13 C 0.2341(5) 0.2536(4) 0.7980(5) 0.0676(17) Uani 1 1 d .
H13 H 0.192310 0.201284 0.786108 0.081 Uiso 1 1 calc R
C1 C 0.7007(10) 0.0233(7) 1.0987(7) 0.154(4) Uani 1 1 d .
H1A H 0.775940 0.029433 1.130569 0.232 Uiso 1 1 calc GR
H1B H 0.686086 -0.037784 1.077018 0.232 Uiso 1 1 calc GR
H1C H 0.658284 0.037580 1.140392 0.232 Uiso 1 1 calc GR
C12 C 0.1923(4) 0.3302(4) 0.8291(4) 0.0660(17) Uani 1 1 d .
H12 H 0.123712 0.327612 0.837966 0.079 Uiso 1 1 calc R
C25 C 0.1128(4) 0.5805(4) 0.9735(4) 0.0556(15) Uani 1 1 d .
H25 H 0.090434 0.623410 0.926762 0.067 Uiso 1 1 calc R
C3 C 0.7081(6) 0.1755(7) 1.0256(6) 0.098(3) Uani 1 1 d .
H3 H 0.750742 0.195983 1.082569 0.117 Uiso 1 1 calc R
C7 C 0.6065(7) 0.0602(6) 0.9325(6) 0.102(3) Uani 1 1 d .
H7 H 0.580152 0.001208 0.925943 0.122 Uiso 1 1 calc R
C16 C 0.4410(4) 0.5676(3) 0.8945(4) 0.0478(13) Uani 1 1 d .
C29 C 0.2030(4) 0.4420(4) 1.0300(4) 0.0577(16) Uani 1 1 d .
H29 H 0.242711 0.391677 1.021637 0.069 Uiso 1 1 calc R
C21 C 0.6080(6) 0.7797(4) 0.9294(6) 0.081(2) Uani 1 1 d .
H21 H 0.630910 0.823722 0.974950 0.097 Uiso 1 1 calc R
C14 C 0.3351(4) 0.2524(4) 0.7840(4) 0.0601(16) Uani 1 1 d .
H14 H 0.362661 0.200975 0.762940 0.072 Uiso 1 1 calc R
C20 C 0.6374(5) 0.7842(5) 0.8482(6) 0.084(2) Uani 1 1 d .
H20 H 0.681222 0.831576 0.839587 0.100 Uiso 1 1 calc R
C15 C 0.3939(4) 0.3325(4) 0.8033(4) 0.0497(14) Uani 1 1 d .
C22 C 0.5433(4) 0.7081(4) 0.9428(5) 0.0610(16) Uani 1 1 d .
H22 H 0.522177 0.704923 0.997171 0.073 Uiso 1 1 calc R
C2 C 0.6718(7) 0.0876(6) 1.0169(5) 0.093(2) Uani 1 1 d .
C5 C 0.6178(4) 0.2046(4) 0.8668(4) 0.0549(15) Uani 1 1 d .
C26 C 0.0892(5) 0.5924(4) 1.0557(5) 0.0631(17) Uani 1 1 d .
H26 H 0.051505 0.643356 1.065547 0.076 Uiso 1 1 calc R
C6 C 0.5793(6) 0.1171(5) 0.8580(5) 0.083(2) Uani 1 1 d .
H6 H 0.535012 0.096874 0.801493 0.099 Uiso 1 1 calc R

loop_
_atom_site_aniso_label
_atom_site_aniso_U_11
_atom_site_aniso_U_22
_atom_site_aniso_U_33
_atom_site_aniso_U_23
_atom_site_aniso_U_13
_atom_site_aniso_U_12
S1 0.0667(9) 0.0570(10) 0.0576(11) -0.0186(8) 0.0199(8) 0.0006(7)
F1 0.136(3) 0.112(3) 0.078(3) -0.012(3) 0.051(3) -0.020(3)
O3 0.095(3) 0.062(3) 0.077(3) -0.024(2) 0.045(3) -0.020(2)
O4 0.108(3) 0.070(3) 0.072(3) 0.026(3) 0.032(3) 0.036(3)
O1 0.099(3) 0.067(3) 0.054(3) -0.012(2) 0.022(2) 0.001(2)
O2 0.062(2) 0.072(3) 0.099(4) -0.015(3) 0.038(2) -0.012(2)
N1 0.051(2) 0.045(3) 0.060(3) -0.009(2) 0.019(2) -0.003(2)
C10 0.049(3) 0.035(3) 0.037(3) 0.005(2) 0.002(2) 0.003(2)
C9 0.052(3) 0.048(3) 0.038(3) 0.001(3) 0.010(2) -0.003(2)
C24 0.041(3) 0.047(3) 0.042(3) 0.009(3) -0.001(2) 0.001(2)
C23 0.056(3) 0.044(3) 0.059(4) 0.011(3) 0.008(3) 0.005(3)
C19 0.076(4) 0.066(5) 0.078(5) 0.019(4) 0.021(4) -0.008(3)
C17 0.049(3) 0.033(3) 0.051(4) 0.000(3) 0.009(3) 0.002(2)
C8 0.062(3) 0.045(3) 0.059(4) -0.010(3) 0.016(3) -0.011(3)
C28 0.067(4) 0.071(4) 0.057(4) 0.020(4) 0.012(3) -0.002(3)
C27 0.069(4) 0.086(5) 0.047(4) -0.009(4) 0.015(3) -0.017(4)
C4 0.089(4) 0.064(4) 0.065(5) -0.024(4) 0.005(4) -0.008(4)
C18 0.059(3) 0.046(4) 0.067(4) 0.002(3) 0.009(3) 0.001(3)
C11 0.049(3) 0.050(3) 0.041(3) 0.009(3) 0.008(2) 0.004(2)
C13 0.063(4) 0.050(4) 0.086(5) -0.013(3) 0.015(3) -0.018(3)
C1 0.232(12) 0.122(8) 0.081(7) 0.015(6) -0.003(7) -0.008(8)
C12 0.052(3) 0.064(4) 0.081(5) 0.005(4) 0.018(3) -0.012(3)
C25 0.055(3) 0.042(3) 0.065(4) 0.002(3) 0.010(3) -0.002(3)
C3 0.111(6) 0.099(7) 0.066(6) -0.025(5) -0.005(4) 0.002(5)
C7 0.148(7) 0.069(5) 0.066(6) -0.006(5) -0.006(5) -0.003(5)
C16 0.057(3) 0.037(3) 0.046(3) -0.002(3) 0.010(3) -0.005(2)
C29 0.046(3) 0.067(4) 0.058(4) 0.012(3) 0.010(3) 0.004(3)
C21 0.093(5) 0.043(4) 0.092(6) 0.003(4) 0.001(4) -0.013(3)
C14 0.065(3) 0.045(4) 0.064(4) -0.010(3) 0.007(3) -0.001(3)
C20 0.077(4) 0.063(5) 0.106(7) 0.029(5) 0.018(4) -0.015(3)
C15 0.056(3) 0.045(3) 0.046(3) -0.001(3) 0.009(3) -0.002(3)
C22 0.067(3) 0.044(3) 0.066(4) -0.001(3) 0.009(3) -0.006(3)
C2 0.130(6) 0.088(6) 0.050(5) 0.001(4) 0.006(4) 0.013(5)
C5 0.066(3) 0.047(4) 0.048(4) -0.019(3) 0.009(3) 0.007(3)
C26 0.067(3) 0.053(4) 0.069(5) -0.013(4) 0.017(3) -0.006(3)
C6 0.111(5) 0.061(5) 0.064(5) -0.013(4) 0.006(4) 0.006(4)

loop_
_atom_type_symbol
_atom_type_description
_atom_type_scat_dispersion_real
_atom_type_scat_dispersion_imag
_atom_type_scat_source
C C 0.0033 0.0016 'International Tables Vol C Tables 4.2.6.8 and 6.1.1.4'
H H 0.0000 0.0000 'International Tables Vol C Tables 4.2.6.8 and 6.1.1.4'
F F 0.0171 0.0103 'International Tables Vol C Tables 4.2.6.8 and 6.1.1.4'
N N 0.0061 0.0033 'International Tables Vol C Tables 4.2.6.8 and 6.1.1.4'
O O 0.0106 0.0060 'International Tables Vol C Tables 4.2.6.8 and 6.1.1.4'
S S 0.1246 0.1234 'International Tables Vol C Tables 4.2.6.8 and 6.1.1.4'

loop_
_geom_angle_atom_site_label_1
_geom_angle_atom_site_label_2
_geom_angle_atom_site_label_3
_geom_angle
O1 S1 O2 120.7(3)
O1 S1 N1 106.7(2)
O1 S1 C5 108.8(3)
O2 S1 N1 104.0(2)
O2 S1 C5 110.7(3)
N1 S1 C5 104.6(2)
C8 N1 S1 125.0(4)
C8 N1 C15 107.8(4)
C15 N1 S1 126.8(4)
C11 C10 C9 133.6(5)
C15 C10 C9 107.7(4)
C15 C10 C11 118.7(5)
C10 C9 C16 127.1(5)
C8 C9 C10 106.2(5)
C8 C9 C16 126.2(5)
C25 C24 C23 119.0(5)
C29 C24 C23 122.8(5)
C29 C24 C25 118.2(5)
O4 C23 C24 122.5(5)
O4 C23 C11 116.6(5)
C24 C23 C11 120.9(5)
C18 C19 H19 120.5
C20 C19 H19 120.5
C20 C19 C18 118.9(7)
C18 C17 C16 122.9(5)
C22 C17 C18 118.9(5)
C22 C17 C16 118.3(5)
N1 C8 H8 124.4
C9 C8 N1 111.3(5)
C9 C8 H8 124.4
C27 C28 H28 121.0
C29 C28 H28 121.0
C29 C28 C27 118.0(6)
F1 C27 C28 118.8(7)
F1 C27 C26 118.9(7)
C26 C27 C28 122.3(6)
C3 C4 H4 119.9
C3 C4 C5 120.2(7)
C5 C4 H4 119.9
C19 C18 H18 119.7
C17 C18 C19 120.7(6)
C17 C18 H18 119.7
C10 C11 C23 122.5(5)
C12 C11 C10 117.6(5)
C12 C11 C23 119.7(5)
C12 C13 H13 118.9
C14 C13 H13 118.9
C14 C13 C12 122.2(6)
H1A C1 H1B 109.5
H1A C1 H1C 109.5
H1B C1 H1C 109.5
C2 C1 H1A 109.5
C2 C1 H1B 109.5
C2 C1 H1C 109.5
C11 C12 H12 119.1
C13 C12 C11 121.7(5)
C13 C12 H12 119.1
C24 C25 H25 119.7
C26 C25 C24 120.6(6)
C26 C25 H25 119.7
C4 C3 H3 119.6
C4 C3 C2 120.8(7)
C2 C3 H3 119.6
C2 C7 H7 119.1
C6 C7 H7 119.1
C6 C7 C2 121.8(8)
O3 C16 C9 119.1(5)
O3 C16 C17 119.9(5)
C9 C16 C17 120.9(5)
C24 C29 H29 119.2
C28 C29 C24 121.6(6)
C28 C29 H29 119.2
C20 C21 H21 120.5
C20 C21 C22 119.1(7)
C22 C21 H21 120.5
C13 C14 H14 121.9
C13 C14 C15 116.2(5)
C15 C14 H14 121.9
C19 C20 C21 121.6(6)
C19 C20 H20 119.2
C21 C20 H20 119.2
C10 C15 N1 107.1(4)
C14 C15 N1 129.4(5)
C14 C15 C10 123.5(5)
C17 C22 C21 120.7(6)
C17 C22 H22 119.6
C21 C22 H22 119.6
C3 C2 C1 120.9(8)
C7 C2 C1 120.9(8)
C7 C2 C3 118.2(8)
C4 C5 S1 119.9(5)
C4 C5 C6 119.3(6)
C6 C5 S1 120.8(5)
C27 C26 H26 120.4
C25 C26 C27 119.2(6)
C25 C26 H26 120.4
C7 C6 C5 119.6(7)
C7 C6 H6 120.2
C5 C6 H6 120.2

loop_
_geom_bond_atom_site_label_1
_geom_bond_atom_site_label_2
_geom_bond_distance
S1 O1 1.418(4)
S1 O2 1.429(4)
S1 N1 1.675(4)
S1 C5 1.730(6)
F1 C27 1.345(7)
O3 C16 1.214(6)
O4 C23 1.215(6)
N1 C8 1.376(7)
N1 C15 1.409(6)
C10 C9 1.446(7)
C10 C11 1.412(7)
C10 C15 1.403(7)
C9 C8 1.358(7)
C9 C16 1.463(7)
C24 C23 1.468(8)
C24 C25 1.398(7)
C24 C29 1.387(7)
C23 C11 1.510(8)
C19 H19 0.9300
C19 C18 1.399(8)
C19 C20 1.353(10)
C17 C18 1.386(8)
C17 C16 1.493(7)
C17 C22 1.370(8)
C8 H8 0.9300
C28 H28 0.9300
C28 C27 1.372(9)
C28 C29 1.367(8)
C27 C26 1.368(9)
C4 H4 0.9300
C4 C3 1.373(10)
C4 C5 1.376(8)
C18 H18 0.9300
C11 C12 1.388(8)
C13 H13 0.9300
C13 C12 1.388(9)
C13 C14 1.374(8)
C1 H1A 0.9600
C1 H1B 0.9600
C1 H1C 0.9600
C1 C2 1.514(11)
C12 H12 0.9300
C25 H25 0.9300
C25 C26 1.359(8)
C3 H3 0.9300
C3 C2 1.374(11)
C7 H7 0.9300
C7 C2 1.373(10)
C7 C6 1.364(10)
C29 H29 0.9300
C21 H21 0.9300
C21 C20 1.373(11)
C21 C22 1.394(8)
C14 H14 0.9300
C14 C15 1.391(7)
C20 H20 0.9300
C22 H22 0.9300
C5 C6 1.378(8)
C26 H26 0.9300
C6 H6 0.9300

loop_
_geom_torsion_atom_site_label_1
_geom_torsion_atom_site_label_2
_geom_torsion_atom_site_label_3
_geom_torsion_atom_site_label_4
_geom_torsion
S1 N1 C8 C9 -173.1(4)
S1 N1 C15 C10 172.6(4)
S1 N1 C15 C14 -5.4(8)
S1 C5 C6 C7 179.1(6)
F1 C27 C26 C25 -179.6(5)
O4 C23 C11 C10 69.0(7)
O4 C23 C11 C12 -105.5(6)
O1 S1 N1 C8 -139.8(5)
O1 S1 N1 C15 49.0(5)
O1 S1 C5 C4 174.0(5)
O1 S1 C5 C6 -5.9(6)
O2 S1 N1 C8 -11.2(5)
O2 S1 N1 C15 177.6(4)
O2 S1 C5 C4 39.2(5)
O2 S1 C5 C6 -140.7(5)
N1 S1 C5 C4 -72.2(5)
N1 S1 C5 C6 107.9(5)
C10 C9 C8 N1 0.6(6)
C10 C9 C16 O3 23.3(8)
C10 C9 C16 C17 -158.8(5)
C10 C11 C12 C13 -2.3(9)
C9 C10 C11 C23 7.0(9)
C9 C10 C11 C12 -178.3(6)
C9 C10 C15 N1 0.2(5)
C9 C10 C15 C14 178.4(5)
C24 C23 C11 C10 -114.3(6)
C24 C23 C11 C12 71.2(7)
C24 C25 C26 C27 -0.5(8)
C23 C24 C25 C26 -178.5(5)
C23 C24 C29 C28 179.4(5)
C23 C11 C12 C13 172.5(6)
C8 N1 C15 C10 0.1(6)
C8 N1 C15 C14 -177.9(6)
C8 C9 C16 O3 -147.1(6)
C8 C9 C16 C17 30.8(8)
C28 C27 C26 C25 0.6(9)
C27 C28 C29 C24 -1.5(9)
C4 C3 C2 C1 179.8(9)
C4 C3 C2 C7 -1.7(12)
C4 C5 C6 C7 -0.8(10)
C18 C19 C20 C21 -2.7(10)
C18 C17 C16 O3 -155.3(5)
C18 C17 C16 C9 26.8(7)
C18 C17 C22 C21 -0.6(8)
C11 C10 C9 C8 -178.9(6)
C11 C10 C9 C16 9.1(9)
C11 C10 C15 N1 178.9(4)
C11 C10 C15 C14 -2.9(8)
C13 C14 C15 N1 178.8(6)
C13 C14 C15 C10 1.0(8)
C12 C13 C14 C15 0.2(9)
C25 C24 C23 O4 1.5(8)
C25 C24 C23 C11 -175.0(5)
C25 C24 C29 C28 1.5(8)
C3 C4 C5 S1 -179.5(6)
C3 C4 C5 C6 0.4(10)
C16 C9 C8 N1 172.7(5)
C16 C17 C18 C19 177.7(5)
C16 C17 C22 C21 -179.7(5)
C29 C24 C23 O4 -176.4(5)
C29 C24 C23 C11 7.1(8)
C29 C24 C25 C26 -0.5(7)
C29 C28 C27 F1 -179.5(5)
C29 C28 C27 C26 0.4(9)
C14 C13 C12 C11 0.5(10)
C20 C19 C18 C17 3.0(9)
C20 C21 C22 C17 0.9(9)
C15 N1 C8 C9 -0.5(6)
C15 C10 C9 C8 -0.5(6)
C15 C10 C9 C16 -172.5(5)
C15 C10 C11 C23 -171.2(5)
C15 C10 C11 C12 3.4(7)
C22 C17 C18 C19 -1.3(8)
C22 C17 C16 O3 23.7(8)
C22 C17 C16 C9 -154.2(5)
C22 C21 C20 C19 0.8(10)
C2 C7 C6 C5 -0.1(12)
C5 S1 N1 C8 105.0(5)
C5 S1 N1 C15 -66.3(5)
C5 C4 C3 C2 0.9(11)
C6 C7 C2 C1 179.8(9)
C6 C7 C2 C3 1.3(13)

loop_
_smtbx_masks_void_nr
_smtbx_masks_void_average_x
_smtbx_masks_void_average_y
_smtbx_masks_void_average_z
_smtbx_masks_void_volume
_smtbx_masks_void_count_electrons
_smtbx_masks_void_content
1 0.000 0.000 0.000 258.6 10.6 '0.11 C6H14'
2 0.500 0.500 0.500 258.6 10.6 '0.11 C6H14'
